data_1560763
loop_
_publ_author_name
'T\'oth, Bal\'azs L.'
'Monory, Anna'
'Egyed, Orsolya'
'Domj\'an, Attila'
'B\'enyei, Attila'
'Szathury, B\'alint'
'Nov\'ak, Zolt\'an'
'Stirling, Andr\'as'

_publ_section_title
;
 The ortho effect in directed C--H activation
;
_journal_issue 14
_journal_name_full 'Chemical Science'
_journal_page_first 5152
_journal_page_last 5163
_journal_paper_doi 10.1039/D1SC00642H
_journal_volume 12
_journal_year 2021
_chemical_absolute_configuration unk
_chemical_formula_moiety 'C34 H28 F6 N2 O6 Pd2, C3 H6 O'
_chemical_formula_sum 'C37 H34 F6 N2 O7 Pd2'
_chemical_formula_weight 945.46
_chemical_name_common MA34
_space_group_crystal_system orthorhombic
_space_group_IT_number 43
_space_group_name_Hall 'F 2 -2d'
_space_group_name_H-M_alt 'F d d 2'
_atom_sites_solution_hydrogens mixed
_atom_sites_solution_primary direct
_atom_sites_solution_secondary difmap
_audit_update_record
;
2020-11-16 deposited with the CCDC.	2021-02-22 downloaded from the CCDC.
;
_cell_angle_alpha 90
_cell_angle_beta 90
_cell_angle_gamma 90
_cell_formula_units_Z 8
_cell_length_a 37.337(11)
_cell_length_b 13.419(4)
_cell_length_c 15.197(5)
_cell_measurement_reflns_used 125
_cell_measurement_temperature 299.00(10)
_cell_measurement_theta_max 14.2833
_cell_measurement_theta_min 2.6298
_cell_volume 7614(4)
_computing_cell_refinement 'APEX3 v2017.3-0 (Bruker AXS)'
_computing_data_collection 'Bruker Instrument Service vV6.2.6'
_computing_data_reduction 'SAINT V8.38A (Bruker AXS Inc., 2017)'
_computing_molecular_graphics Mercury
_computing_publication_material 'WinGX, PublCIF'
_computing_structure_refinement 'SHELXL-2016/6 (Sheldrick, 2016)'
_computing_structure_solution 'SHELXT 2014/5 (Sheldrick, 2014)'
_diffrn_ambient_temperature 299.00(10)
_diffrn_detector_area_resol_mean 7.3910
_diffrn_measured_fraction_theta_full 0.994
_diffrn_measured_fraction_theta_max 0.994
_diffrn_measurement_device_type 'Bruker D8 VENTURE'
_diffrn_measurement_method '\w and \p scan'
_diffrn_radiation_monochromator 'multilayer mirror INCOATEC'
_diffrn_radiation_type ' Mo K\a'
_diffrn_radiation_wavelength 0.71073
_diffrn_reflns_av_R_equivalents 0.2299
_diffrn_reflns_av_unetI/netI 0.0887
_diffrn_reflns_limit_h_max 45
_diffrn_reflns_limit_h_min -45
_diffrn_reflns_limit_k_max 16
_diffrn_reflns_limit_k_min -16
_diffrn_reflns_limit_l_max 18
_diffrn_reflns_limit_l_min -18
_diffrn_reflns_number 49149
_diffrn_reflns_theta_full 25.78
_diffrn_reflns_theta_max 25.78
_diffrn_reflns_theta_min 2.60
_diffrn_source 'microfocus sealed tube'
_diffrn_source_type 'INCOATEC I\mS 3.0'
_exptl_absorpt_coefficient_mu 1.024
_exptl_absorpt_correction_T_max 0.95
_exptl_absorpt_correction_T_min 0.65
_exptl_absorpt_correction_type multi-scan
_exptl_absorpt_process_details
;
SADABS-2016/2 - Bruker AXS area detector scaling and absorption correction
;
_exptl_crystal_colour yellow
_exptl_crystal_density_diffrn 1.650
_exptl_crystal_density_method 'not measured'
_exptl_crystal_description needle
_exptl_crystal_F_000 3776
_exptl_crystal_size_max 0.668
_exptl_crystal_size_mid 0.084
_exptl_crystal_size_min 0.054
_refine_diff_density_max 0.868
_refine_diff_density_min -0.675
_refine_ls_abs_structure_details
;

Flack x determined using 778 quotients [(I+)-(I-)]/[(I+)+(I-)]
(Parsons, Flack and Wagner, Acta Cryst. B69 (2013) 249-259).
;
_refine_ls_abs_structure_Flack -0.02(4)
_refine_ls_extinction_method none
_refine_ls_goodness_of_fit_ref 1.025
_refine_ls_hydrogen_treatment mixed
_refine_ls_matrix_type full
_refine_ls_number_parameters 251
_refine_ls_number_reflns 3648
_refine_ls_number_restraints 2
_refine_ls_restrained_S_all 1.025
_refine_ls_R_factor_all 0.1352
_refine_ls_R_factor_gt 0.0560
_refine_ls_shift/su_max 0.001
_refine_ls_shift/su_mean 0.000
_refine_ls_structure_factor_coef Fsqd
_refine_ls_weighting_details 'w=1/[\s^2^(Fo^2^)+(0.0708P)^2^+58.4521P] where P=(Fo^2^+2Fc^2^)/3'
_refine_ls_weighting_scheme calc
_refine_ls_wR_factor_gt 0.1243
_refine_ls_wR_factor_ref 0.1726
_reflns_number_gt 2153
_reflns_number_total 3648
_reflns_threshold_expression 'I > 2\s(I)'
_cod_data_source_file d1sc00642h5.cif
_cod_data_source_block 11_Pd
_cod_depositor_comments 'Adding full bibliography for 1560759--1560764.cif.'
_cod_original_cell_volume 7614.(4)
_cod_database_code 1560763
_publcif_datablock.id {b2b87cd9-5839-47d5-aee4-08df98ca5194}

loop_
_space_group_symop_operation_xyz
'x, y, z'
'-x, -y, z'
'-x+1/4, y+1/4, z+1/4'
'x+1/4, -y+1/4, z+1/4'
'x, y+1/2, z+1/2'
'-x, -y+1/2, z+1/2'
'-x+1/4, y+3/4, z+3/4'
'x+1/4, -y+3/4, z+3/4'
'x+1/2, y, z+1/2'
'-x+1/2, -y, z+1/2'
'-x+3/4, y+1/4, z+3/4'
'x+3/4, -y+1/4, z+3/4'
'x+1/2, y+1/2, z'
'-x+1/2, -y+1/2, z'
'-x+3/4, y+3/4, z+1/4'
'x+3/4, -y+3/4, z+1/4'

loop_
_atom_site_type_symbol
_atom_site_label
_atom_site_fract_x
_atom_site_fract_y
_atom_site_fract_z
_atom_site_U_iso_or_equiv
_atom_site_adp_type
_atom_site_calc_flag
_atom_site_refinement_flags_adp
_atom_site_refinement_flags_occupancy
_atom_site_refinement_flags_posn
_atom_site_occupancy
_atom_site_disorder_assembly
_atom_site_disorder_group
C C1 0.7044(5) 0.7978(16) 0.2459(12) 0.070(5) Uani d . . . 1 . .
C C10 0.6802(8) 0.831(2) 0.1720(19) 0.109(8) Uani d . . . 1 . .
C C11 0.7346(5) 0.9254(13) 0.5356(11) 0.065(4) Uani d . . . 1 . .
C C12 0.7110(5) 0.9747(14) 0.5919(12) 0.070(5) Uani d . . . 1 . .
C C13 0.6849(6) 1.0349(17) 0.5549(17) 0.088(6) Uani d . . . 1 . .
H H13 0.668289 1.06599 0.591366 0.105 Uiso calc U . R 1 . .
C C14 0.6829(6) 1.0494(16) 0.467(2) 0.097(7) Uani d . . . 1 . .
H H14 0.665654 1.092575 0.444802 0.117 Uiso calc U . R 1 . .
C C15 0.7064(5) 1.0007(13) 0.4084(15) 0.084(6) Uani d . . . 1 . .
H H15 0.705102 1.011621 0.348072 0.101 Uiso calc U . R 1 . .
C C16 0.7324(4) 0.9335(13) 0.4454(13) 0.064(5) Uani d . . . 1 . .
C C17 0.7127(6) 0.9603(18) 0.6896(15) 0.095(7) Uani d . . . 1 . .
H H17A 0.698313 1.009975 0.718085 0.142 Uiso calc U . R 1 . .
H H17B 0.737105 0.966515 0.708852 0.142 Uiso calc U . R 1 . .
H H17C 0.703889 0.895237 0.70432 0.142 Uiso calc U . R 1 . .
C C20 0.7937(4) 0.8459(12) 0.5406(10) 0.054(4) Uani d . . . 1 . .
C C21 0.8228(4) 0.8147(12) 0.5986(15) 0.066(5) Uani d . . . 1 . .
C C22 0.8503(5) 0.7515(14) 0.5690(13) 0.071(5) Uani d . . . 1 . .
C C23 0.8769(6) 0.7280(14) 0.6279(17) 0.091(6) Uani d . . . 1 . .
H H23 0.894658 0.683297 0.611085 0.109 Uiso calc U . R 1 . .
C C24 0.8781(8) 0.768(2) 0.7104(19) 0.141(12) Uani d . . . 1 . .
H H24 0.897159 0.75406 0.747742 0.169 Uiso calc U . R 1 . .
C C25 0.8517(8) 0.829(2) 0.7371(17) 0.133(10) Uani d . . . 1 . .
H H25 0.852081 0.852907 0.794459 0.159 Uiso calc U . R 1 . .
C C26 0.8247(6) 0.8554(15) 0.6838(13) 0.083(6) Uani d . . . 1 . .
H H26 0.807351 0.900327 0.702886 0.1 Uiso calc U . R 1 . .
C C27 0.8516(5) 0.7049(14) 0.4777(15) 0.086(6) Uani d . . . 1 . .
H H27A 0.86761 0.648973 0.478254 0.129 Uiso calc U . R 1 . .
H H27B 0.859929 0.753416 0.436059 0.129 Uiso calc U . R 1 . .
H H27C 0.82804 0.683019 0.461338 0.129 Uiso calc U . R 1 . .
C C50 0.75 0.75 0.843(3) 0.21(4) Uani d T P S 1 . .
C C51 0.7780(11) 0.694(2) 0.893(2) 0.20(2) Uani d . . . 1 . .
H H51A 0.781883 0.725767 0.948561 0.302 Uiso calc U . R 1 . .
H H51B 0.799955 0.694166 0.85973 0.302 Uiso calc U . R 1 . .
H H51C 0.770225 0.626817 0.901795 0.302 Uiso calc U . R 1 . .
N N1 0.7623(5) 0.8679(13) 0.5753(9) 0.056(3) Uani d . . D 1 . .
O O1 0.8002(3) 0.8554(8) 0.4592(8) 0.061(3) Uani d . . . 1 . .
O O1A 0.7266(4) 0.8663(10) 0.2648(9) 0.080(4) Uani d . . . 1 . .
O O3 0.7993(3) 0.7834(11) 0.2772(9) 0.081(4) Uani d . . . 1 . .
O O50 0.75 0.75 0.766(2) 0.138(9) Uani d T P S 1 . .
F F11 0.6555(6) 0.8975(14) 0.2039(16) 0.176(8) Uani d . . . 1 . .
F F12 0.6938(5) 0.883(2) 0.1147(16) 0.200(10) Uani d . . . 1 . .
F F13 0.6601(5) 0.7630(12) 0.1413(13) 0.169(9) Uani d . . . 1 . .
Pd Pd1 0.76276(4) 0.85904(10) 0.36573(13) 0.0638(4) Uani d . . . 1 . .
H H1 0.762(6) 0.867(17) 0.632(2) 0.096 Uiso d U . D 1 . .

loop_
_atom_site_aniso_label
_atom_site_aniso_U_11
_atom_site_aniso_U_22
_atom_site_aniso_U_33
_atom_site_aniso_U_12
_atom_site_aniso_U_13
_atom_site_aniso_U_23
C1 0.076(13) 0.083(13) 0.050(10) -0.012(11) -0.010(9) -0.010(10)
C10 0.11(2) 0.13(2) 0.083(18) -0.01(2) -0.019(16) 0.038(16)
C11 0.064(12) 0.072(11) 0.057(10) -0.005(9) 0.000(9) -0.005(9)
C12 0.061(11) 0.082(12) 0.069(13) 0.003(10) -0.001(9) -0.024(9)
C13 0.063(14) 0.106(17) 0.094(17) 0.016(12) -0.008(12) -0.017(13)
C14 0.069(14) 0.084(14) 0.14(2) 0.018(11) 0.001(15) 0.012(15)
C15 0.075(13) 0.076(13) 0.100(16) -0.006(11) -0.015(12) 0.004(11)
C16 0.042(9) 0.067(10) 0.082(13) -0.005(8) -0.003(9) 0.007(9)
C17 0.093(16) 0.106(16) 0.085(16) 0.014(13) -0.004(13) -0.022(13)
C20 0.049(10) 0.070(10) 0.043(9) -0.011(8) 0.003(8) -0.005(8)
C21 0.049(9) 0.057(9) 0.092(17) -0.003(8) 0.011(10) -0.004(9)
C22 0.056(11) 0.071(12) 0.085(13) -0.005(9) -0.004(10) 0.001(10)
C23 0.091(14) 0.085(12) 0.097(16) 0.026(11) -0.012(14) 0.001(13)
C24 0.14(2) 0.17(3) 0.11(2) 0.08(2) -0.085(19) -0.04(2)
C25 0.13(2) 0.17(3) 0.094(19) 0.04(2) -0.048(17) -0.035(18)
C26 0.093(15) 0.089(13) 0.069(13) 0.017(12) -0.026(12) -0.009(11)
C27 0.079(14) 0.074(12) 0.105(16) 0.007(10) 0.013(13) -0.017(12)
C50 0.48(12) 0.07(2) 0.08(4) 0.04(4) 0 0
C51 0.34(6) 0.12(3) 0.14(4) -0.09(3) -0.07(3) 0.01(2)
N1 0.046(8) 0.071(9) 0.052(7) 0.003(7) -0.003(7) -0.002(7)
O1 0.047(7) 0.074(7) 0.062(8) -0.008(5) 0.002(6) -0.002(6)
O1A 0.078(10) 0.098(11) 0.063(9) -0.015(8) -0.008(7) 0.009(7)
O3 0.067(9) 0.103(11) 0.072(9) -0.014(8) -0.003(7) -0.015(8)
O50 0.18(3) 0.13(2) 0.10(2) 0.009(19) 0 0
F11 0.147(15) 0.170(15) 0.21(2) 0.048(14) -0.085(16) -0.023(16)
F12 0.148(15) 0.33(3) 0.117(12) -0.038(18) -0.050(16) 0.101(18)
F13 0.212(17) 0.116(11) 0.18(2) -0.004(12) -0.133(17) -0.008(11)
Pd1 0.0586(7) 0.0803(7) 0.0524(6) -0.0068(8) -0.0016(7) 0.0004(8)

loop_
_atom_type_symbol
_atom_type_description
_atom_type_scat_dispersion_real
_atom_type_scat_dispersion_imag
_atom_type_scat_source
C C 0.0033 0.0016 'International Tables Vol C Tables 4.2.6.8 and 6.1.1.4'
H H 0.0000 0.0000 'International Tables Vol C Tables 4.2.6.8 and 6.1.1.4'
N N 0.0061 0.0033 'International Tables Vol C Tables 4.2.6.8 and 6.1.1.4'
O O 0.0106 0.0060 'International Tables Vol C Tables 4.2.6.8 and 6.1.1.4'
F F 0.0171 0.0103 'International Tables Vol C Tables 4.2.6.8 and 6.1.1.4'
Pd Pd -0.9988 1.0072 'International Tables Vol C Tables 4.2.6.8 and 6.1.1.4'

loop_
_geom_angle_atom_site_label_1
_geom_angle_atom_site_label_2
_geom_angle_atom_site_label_3
_geom_angle_site_symmetry_1
_geom_angle_site_symmetry_3
_geom_angle
_geom_angle_publ_flag
O3 C1 O1A 14_665 . 130.1(18) ?
O3 C1 C10 14_665 . 120.(2) ?
O1A C1 C10 . . 110.(2) ?
F12 C10 F13 . . 113.(3) ?
F12 C10 F11 . . 99.(3) ?
F13 C10 F11 . . 102.(2) ?
F12 C10 C1 . . 117.(2) ?
F13 C10 C1 . . 115.(2) ?
F11 C10 C1 . . 109.(2) ?
C16 C11 C12 . . 122.3(18) ?
C16 C11 N1 . . 120.6(16) ?
C12 C11 N1 . . 117.1(15) ?
C13 C12 C11 . . 118.2(18) ?
C13 C12 C17 . . 120.6(19) ?
C11 C12 C17 . . 121.2(19) ?
C14 C13 C12 . . 122.(2) ?
C14 C13 H13 . . 119.2 ?
C12 C13 H13 . . 119.2 ?
C13 C14 C15 . . 122.(2) ?
C13 C14 H14 . . 119.2 ?
C15 C14 H14 . . 119.2 ?
C14 C15 C16 . . 118.(2) ?
C14 C15 H15 . . 121.2 ?
C16 C15 H15 . . 121.2 ?
C11 C16 C15 . . 118.6(18) ?
C11 C16 Pd1 . . 123.1(14) ?
C15 C16 Pd1 . . 118.3(15) ?
C12 C17 H17A . . 109.5 ?
C12 C17 H17B . . 109.5 ?
H17A C17 H17B . . 109.5 ?
C12 C17 H17C . . 109.5 ?
H17A C17 H17C . . 109.5 ?
H17B C17 H17C . . 109.5 ?
O1 C20 N1 . . 122.4(15) ?
O1 C20 C21 . . 118.5(15) ?
N1 C20 C21 . . 119.0(15) ?
C22 C21 C26 . . 119.6(19) ?
C22 C21 C20 . . 121.6(18) ?
C26 C21 C20 . . 118.6(16) ?
C23 C22 C21 . . 117.2(19) ?
C23 C22 C27 . . 118.5(18) ?
C21 C22 C27 . . 124.2(18) ?
C24 C23 C22 . . 122.(2) ?
C24 C23 H23 . . 119.0 ?
C22 C23 H23 . . 119.0 ?
C25 C24 C23 . . 120.(2) ?
C25 C24 H24 . . 120.2 ?
C23 C24 H24 . . 120.2 ?
C24 C25 C26 . . 122.(2) ?
C24 C25 H25 . . 118.9 ?
C26 C25 H25 . . 118.9 ?
C25 C26 C21 . . 119.(2) ?
C25 C26 H26 . . 120.4 ?
C21 C26 H26 . . 120.4 ?
C22 C27 H27A . . 109.5 ?
C22 C27 H27B . . 109.5 ?
H27A C27 H27B . . 109.5 ?
C22 C27 H27C . . 109.5 ?
H27A C27 H27C . . 109.5 ?
H27B C27 H27C . . 109.5 ?
O50 C50 C51 . 14_665 121.(2) ?
O50 C50 C51 . . 121.(2) ?
C51 C50 C51 14_665 . 119.(4) ?
C50 C51 H51A . . 109.5 ?
C50 C51 H51B . . 109.5 ?
H51A C51 H51B . . 109.5 ?
C50 C51 H51C . . 109.5 ?
H51A C51 H51C . . 109.5 ?
H51B C51 H51C . . 109.5 ?
C20 N1 C11 . . 126.6(15) ?
C20 N1 H1 . . 114.(10) ?
C11 N1 H1 . . 115.(10) ?
C20 O1 Pd1 . . 124.4(11) ?
C1 O1A Pd1 . . 124.4(12) ?
C1 O3 Pd1 14_665 . 126.9(13) ?
C16 Pd1 O1 . . 88.7(6) ?
C16 Pd1 O1A . . 93.3(7) ?
O1 Pd1 O1A . . 176.6(6) ?
C16 Pd1 O3 . . 176.3(6) ?
O1 Pd1 O3 . . 89.4(5) ?
O1A Pd1 O3 . . 88.4(5) ?
C16 Pd1 Pd1 . 14_665 108.0(5) ?
O1 Pd1 Pd1 . 14_665 101.2(3) ?
O1A Pd1 Pd1 . 14_665 80.9(4) ?
O3 Pd1 Pd1 . 14_665 75.5(4) ?

loop_
_geom_bond_atom_site_label_1
_geom_bond_atom_site_label_2
_geom_bond_site_symmetry_2
_geom_bond_distance
_geom_bond_publ_flag
C1 O3 14_665 1.20(2) ?
C1 O1A . 1.27(2) ?
C1 C10 . 1.51(3) ?
C10 F12 . 1.23(3) ?
C10 F13 . 1.27(3) ?
C10 F11 . 1.37(3) ?
C11 C16 . 1.38(3) ?
C11 C12 . 1.40(2) ?
C11 N1 . 1.42(2) ?
C12 C13 . 1.38(3) ?
C12 C17 . 1.50(3) ?
C13 C14 . 1.35(3) ?
C13 H13 . 0.93 ?
C14 C15 . 1.41(3) ?
C14 H14 . 0.93 ?
C15 C16 . 1.44(2) ?
C15 H15 . 0.93 ?
C16 Pd1 . 1.936(18) ?
C17 H17A . 0.96 ?
C17 H17B . 0.96 ?
C17 H17C . 0.96 ?
C20 O1 . 1.27(2) ?
C20 N1 . 1.32(2) ?
C20 C21 . 1.46(3) ?
C21 C22 . 1.40(2) ?
C21 C26 . 1.41(3) ?
C22 C23 . 1.37(3) ?
C22 C27 . 1.52(3) ?
C23 C24 . 1.37(3) ?
C23 H23 . 0.93 ?
C24 C25 . 1.34(3) ?
C24 H24 . 0.93 ?
C25 C26 . 1.34(3) ?
C25 H25 . 0.93 ?
C26 H26 . 0.93 ?
C27 H27A . 0.96 ?
C27 H27B . 0.96 ?
C27 H27C . 0.96 ?
C50 O50 . 1.17(4) ?
C50 C51 14_665 1.49(4) ?
C50 C51 . 1.49(4) ?
C51 H51A . 0.96 ?
C51 H51B . 0.96 ?
C51 H51C . 0.96 ?
N1 H1 . 0.87(3) ?
O1 Pd1 . 1.993(12) ?
O1A Pd1 . 2.045(14) ?
O3 Pd1 . 2.168(14) ?
Pd1 Pd1 14_665 3.078(3) ?

loop_
_geom_torsion_atom_site_label_1
_geom_torsion_atom_site_label_2
_geom_torsion_atom_site_label_3
_geom_torsion_atom_site_label_4
_geom_torsion_site_symmetry_1
_geom_torsion_site_symmetry_2
_geom_torsion_site_symmetry_3
_geom_torsion_site_symmetry_4
_geom_torsion
_geom_torsion_publ_flag
O3 C1 C10 F12 14_665 . . . -144.(3) ?
O1A C1 C10 F12 . . . . 36.(4) ?
O3 C1 C10 F13 14_665 . . . -8.(4) ?
O1A C1 C10 F13 . . . . 172.(2) ?
O3 C1 C10 F11 14_665 . . . 105.(3) ?
O1A C1 C10 F11 . . . . -75.(3) ?
C16 C11 C12 C13 . . . . -1.(3) ?
N1 C11 C12 C13 . . . . 177.0(17) ?
C16 C11 C12 C17 . . . . 176.7(19) ?
N1 C11 C12 C17 . . . . -5.(3) ?
C11 C12 C13 C14 . . . . -3.(3) ?
C17 C12 C13 C14 . . . . 180.(2) ?
C12 C13 C14 C15 . . . . 3.(4) ?
C13 C14 C15 C16 . . . . 1.(3) ?
C12 C11 C16 C15 . . . . 4.(3) ?
N1 C11 C16 C15 . . . . -173.6(16) ?
C12 C11 C16 Pd1 . . . . -175.6(14) ?
N1 C11 C16 Pd1 . . . . 6.(2) ?
C14 C15 C16 C11 . . . . -4.(2) ?
C14 C15 C16 Pd1 . . . . 175.9(14) ?
O1 C20 C21 C22 . . . . -31.(2) ?
N1 C20 C21 C22 . . . . 152.0(18) ?
O1 C20 C21 C26 . . . . 143.7(18) ?
N1 C20 C21 C26 . . . . -33.(3) ?
C26 C21 C22 C23 . . . . 4.(3) ?
C20 C21 C22 C23 . . . . 178.6(17) ?
C26 C21 C22 C27 . . . . -178.7(19) ?
C20 C21 C22 C27 . . . . -4.(3) ?
C21 C22 C23 C24 . . . . -4.(3) ?
C27 C22 C23 C24 . . . . 179.(3) ?
C22 C23 C24 C25 . . . . 4.(5) ?
C23 C24 C25 C26 . . . . -3.(5) ?
C24 C25 C26 C21 . . . . 4.(4) ?
C22 C21 C26 C25 . . . . -4.(3) ?
C20 C21 C26 C25 . . . . -179.(2) ?
O1 C20 N1 C11 . . . . -16.(3) ?
C21 C20 N1 C11 . . . . 160.6(17) ?
C16 C11 N1 C20 . . . . 24.(3) ?
C12 C11 N1 C20 . . . . -153.8(18) ?
N1 C20 O1 Pd1 . . . . -22.(2) ?
C21 C20 O1 Pd1 . . . . 161.8(11) ?
O3 C1 O1A Pd1 14_665 . . . -4.(3) ?
C10 C1 O1A Pd1 . . . . 176.0(16) ?
